data_4029486
loop_
_publ_author_name
'Yan, Chao Guo'
'Wang, Qi Fang'
'Song, Xiao Kai'
'Sun, Jing'

_publ_section_title
;
 One-step synthesis of pyrido[1,2-a]benzimidazole derivatives by a novel
 multicomponent reaction of chloroacetonitrile, malononitrile, aromatic
 aldehyde, and pyridine.
;
_journal_issue 2
_journal_name_full 'The Journal of organic chemistry'
_journal_page_first 710
_journal_page_last 718
_journal_paper_doi 10.1021/jo802166t
_journal_volume 74
_journal_year 2009
_chemical_formula_moiety 'C22 H15 N3 O2'
_chemical_formula_sum 'C22 H15 N3 O2'
_chemical_formula_weight 353.37
_chemical_name_systematic
; 
 ? 
;
_space_group_IT_number 2
_symmetry_cell_setting triclinic
_symmetry_space_group_name_Hall '-P 1'
_symmetry_space_group_name_H-M 'P -1'
_atom_sites_solution_hydrogens geom
_atom_sites_solution_primary direct
_atom_sites_solution_secondary difmap
_audit_creation_method SHELXL-97
_cell_angle_alpha 79.888(2)
_cell_angle_beta 82.942(2)
_cell_angle_gamma 88.888(2)
_cell_formula_units_Z 4
_cell_length_a 9.5072(15)
_cell_length_b 10.5280(17)
_cell_length_c 19.011(3)
_cell_measurement_reflns_used 7488
_cell_measurement_temperature 296(2)
_cell_measurement_theta_max 27.6
_cell_measurement_theta_min 2.3
_cell_volume 1859.1(5)
_computing_cell_refinement 'Bruker SMART'
_computing_data_collection 'Bruker SMART'
_computing_data_reduction 'Bruker SAINT'
_computing_molecular_graphics 'Bruker SHELXTL'
_computing_publication_material 'Bruker SHELXTL'
_computing_structure_refinement 'SHELXL-97 (Sheldrick, 1997)'
_computing_structure_solution 'SHELXS-97 (Sheldrick, 1990)'
_diffrn_ambient_temperature 296(2)
_diffrn_measured_fraction_theta_full 0.993
_diffrn_measured_fraction_theta_max 0.993
_diffrn_measurement_device_type 'CCD area detector'
_diffrn_measurement_method 'phi and omega scans'
_diffrn_radiation_monochromator graphite
_diffrn_radiation_source 'fine-focus sealed tube'
_diffrn_radiation_type MoK\a
_diffrn_radiation_wavelength 0.71073
_diffrn_reflns_av_R_equivalents 0.1495
_diffrn_reflns_av_sigmaI/netI 0.1176
_diffrn_reflns_limit_h_max 11
_diffrn_reflns_limit_h_min -11
_diffrn_reflns_limit_k_max 12
_diffrn_reflns_limit_k_min -12
_diffrn_reflns_limit_l_max 22
_diffrn_reflns_limit_l_min -22
_diffrn_reflns_number 13579
_diffrn_reflns_theta_full 25.00
_diffrn_reflns_theta_max 25.00
_diffrn_reflns_theta_min 1.96
_exptl_absorpt_coefficient_mu 0.083
_exptl_absorpt_correction_T_max 0.9763
_exptl_absorpt_correction_T_min 0.9731
_exptl_absorpt_correction_type multi-scan
_exptl_absorpt_process_details sadabs
_exptl_crystal_colour colorless
_exptl_crystal_density_diffrn 1.263
_exptl_crystal_density_method 'not measured'
_exptl_crystal_description block
_exptl_crystal_F_000 736
_exptl_crystal_size_max 0.33
_exptl_crystal_size_mid 0.32
_exptl_crystal_size_min 0.29
_refine_diff_density_max 0.395
_refine_diff_density_min -0.236
_refine_diff_density_rms 0.063
_refine_ls_extinction_coef 0.016(3)
_refine_ls_extinction_expression Fc^*^=kFc[1+0.001xFc^2^\l^3^/sin(2\q)]^-1/4^
_refine_ls_extinction_method SHELXL
_refine_ls_goodness_of_fit_ref 0.995
_refine_ls_hydrogen_treatment mixed
_refine_ls_matrix_type full
_refine_ls_number_parameters 499
_refine_ls_number_reflns 6518
_refine_ls_number_restraints 0
_refine_ls_restrained_S_all 0.995
_refine_ls_R_factor_all 0.0814
_refine_ls_R_factor_gt 0.0703
_refine_ls_shift/su_max 0.073
_refine_ls_shift/su_mean 0.006
_refine_ls_structure_factor_coef Fsqd
_refine_ls_weighting_details 'calc w=1/[\s^2^(Fo^2^)+(0.1021P)^2^+0.1768P] where P=(Fo^2^+2Fc^2^)/3'
_refine_ls_weighting_scheme calc
_refine_ls_wR_factor_gt 0.1716
_refine_ls_wR_factor_ref 0.1835
_reflns_number_gt 5104
_reflns_number_total 6518
_reflns_threshold_expression >2sigma(I)
_cod_data_source_file jo802166t_si_001.cif
_cod_data_source_block 1a
_cod_depositor_comments
;
The following automatic conversions were performed:

'_symmetry_cell_setting' value 'Triclinic' changed to 'triclinic'
according to
/usr/data/users/saulius/automatic-downloads/retrospective/ACS/lib/dictionaries/cif_core.dic
dictionary named 'cif_core.dic' version 2.4.2 from 2011-04-26.

Automatic conversion script
Id: cif_fix_values 2281 2013-09-26 08:29:07Z andrius 
;
_cod_original_sg_symbol_Hall -P1
_cod_original_sg_symbol_H-M P-1
_cod_database_code 4029486

loop_
_symmetry_equiv_pos_as_xyz
'x, y, z'
'-x, -y, -z'

loop_
_atom_site_label
_atom_site_type_symbol
_atom_site_fract_x
_atom_site_fract_y
_atom_site_fract_z
_atom_site_U_iso_or_equiv
_atom_site_adp_type
_atom_site_occupancy
_atom_site_symmetry_multiplicity
_atom_site_calc_flag
_atom_site_refinement_flags
_atom_site_disorder_assembly
_atom_site_disorder_group
C41 C 0.57413(19) 0.83131(19) 0.35337(10) 0.0508(4) Uani 1 1 d . . .
C2 C 0.03066(18) 0.76781(15) 1.08453(9) 0.0429(4) Uani 1 1 d . . .
C3 C -0.08846(18) 0.82351(16) 1.11815(9) 0.0447(4) Uani 1 1 d . . .
C1 C 0.03831(19) 0.75843(16) 1.01081(9) 0.0455(4) Uani 1 1 d . . .
C6 C -0.0753(2) 0.80717(16) 0.97459(9) 0.0486(4) Uani 1 1 d . . .
C5 C -0.1953(2) 0.86053(17) 1.00862(9) 0.0495(4) Uani 1 1 d . . .
C4 C -0.2063(2) 0.86928(16) 1.08263(9) 0.0480(4) Uani 1 1 d . . .
C13 C 0.14302(18) 0.71497(18) 1.12961(9) 0.0466(4) Uani 1 1 d . . .
N2 N -0.32230(18) 0.91640(18) 1.11719(9) 0.0650(5) Uani 1 1 d . . .
H2A H -0.3263 0.9193 1.1623 0.078 Uiso 1 1 calc R . .
H2B H -0.3925 0.9436 1.0942 0.078 Uiso 1 1 calc R . .
C7 C 0.1601(2) 0.69125(17) 0.97534(9) 0.0481(4) Uani 1 1 d . . .
C19 C -0.09465(19) 0.83191(18) 1.19325(9) 0.0499(4) Uani 1 1 d . . .
C20 C -0.3117(2) 0.90685(19) 0.96974(10) 0.0562(5) Uani 1 1 d . . .
N1 N -0.10388(19) 0.8415(2) 1.25260(9) 0.0696(5) Uani 1 1 d . . .
N3 N -0.4059(2) 0.9463(2) 0.94036(11) 0.0754(5) Uani 1 1 d . . .
C21 C -0.0787(3) 0.7968(2) 0.89666(10) 0.0643(6) Uani 1 1 d . A .
O2 O 0.0281(3) 0.85900(16) 0.85458(8) 0.0942(6) Uani 1 1 d . . .
O1 O -0.1689(2) 0.7379(2) 0.87681(10) 0.1031(7) Uani 1 1 d . . .
C14 C 0.1672(2) 0.5843(2) 1.14401(11) 0.0595(5) Uani 1 1 d . . .
H14 H 0.1158 0.5287 1.1238 0.071 Uiso 1 1 calc R . .
C12 C 0.2995(2) 0.7255(2) 0.97632(10) 0.0596(5) Uani 1 1 d . . .
H12 H 0.3196 0.7958 0.9970 0.071 Uiso 1 1 calc R . .
C8 C 0.1341(2) 0.58786(18) 0.94210(10) 0.0576(5) Uani 1 1 d . . .
H8 H 0.0411 0.5649 0.9397 0.069 Uiso 1 1 calc R . .
C18 C 0.2204(2) 0.7975(2) 1.15940(11) 0.0650(6) Uani 1 1 d . . .
H18 H 0.2038 0.8859 1.1505 0.078 Uiso 1 1 calc R . .
C9 C 0.2440(3) 0.5189(2) 0.91265(13) 0.0738(6) Uani 1 1 d . . .
H9 H 0.2247 0.4499 0.8908 0.089 Uiso 1 1 calc R . .
C10 C 0.3817(3) 0.5517(3) 0.91552(14) 0.0828(7) Uani 1 1 d . . .
H10 H 0.4558 0.5040 0.8966 0.099 Uiso 1 1 calc R . .
C11 C 0.4095(2) 0.6558(3) 0.94662(13) 0.0774(7) Uani 1 1 d . . .
H11 H 0.5028 0.6795 0.9477 0.093 Uiso 1 1 calc R . .
C15 C 0.2672(3) 0.5350(3) 1.18815(14) 0.0870(8) Uani 1 1 d . . .
H15 H 0.2820 0.4464 1.1984 0.104 Uiso 1 1 calc R . .
C16 C 0.3448(3) 0.6174(4) 1.21683(15) 0.1044(11) Uani 1 1 d . . .
H16 H 0.4129 0.5844 1.2462 0.125 Uiso 1 1 calc R . .
C17 C 0.3225(3) 0.7479(4) 1.20249(15) 0.0954(10) Uani 1 1 d . . .
H17 H 0.3762 0.8031 1.2218 0.114 Uiso 1 1 calc R . .
C22 C 0.068(4) 0.840(2) 0.7832(11) 0.103(6) Uani 0.46(7) 1 d P A 1
H22A H 0.1465 0.8955 0.7619 0.154 Uiso 0.46(7) 1 calc PR A 1
H22B H -0.0108 0.8611 0.7560 0.154 Uiso 0.46(7) 1 calc PR A 1
H22C H 0.0942 0.7520 0.7831 0.154 Uiso 0.46(7) 1 calc PR A 1
C22' C 0.010(6) 0.841(3) 0.7764(12) 0.145(9) Uani 0.54(7) 1 d P A 2
H22D H 0.0851 0.8846 0.7433 0.218 Uiso 0.54(7) 1 calc PR A 2
H22E H -0.0797 0.8760 0.7640 0.218 Uiso 0.54(7) 1 calc PR A 2
H22F H 0.0125 0.7505 0.7738 0.218 Uiso 0.54(7) 1 calc PR A 2
C24 C 0.46589(17) 0.75266(15) 0.47753(9) 0.0426(4) Uani 1 1 d . . .
C26 C 0.70039(18) 0.86051(16) 0.45307(9) 0.0449(4) Uani 1 1 d . . .
C27 C 0.70227(18) 0.84475(16) 0.52839(9) 0.0457(4) Uani 1 1 d . . .
C23 C 0.47105(18) 0.73764(16) 0.55267(9) 0.0449(4) Uani 1 1 d . . .
N5 N 0.80800(17) 0.91677(17) 0.40627(8) 0.0599(4) Uani 1 1 d . . .
H5A H 0.8808 0.9444 0.4218 0.072 Uiso 1 1 calc R . .
H5B H 0.8041 0.9251 0.3607 0.072 Uiso 1 1 calc R . .
C28 C 0.58932(19) 0.78607(16) 0.57635(9) 0.0459(4) Uani 1 1 d . . .
C35 C 0.34309(18) 0.70331(18) 0.44857(10) 0.0498(4) Uani 1 1 d . . .
C25 C 0.57792(18) 0.81395(16) 0.42974(9) 0.0446(4) Uani 1 1 d . . .
N4 N 0.57815(19) 0.8498(2) 0.29179(9) 0.0692(5) Uani 1 1 d . . .
C42 C 0.8247(2) 0.88998(18) 0.55469(9) 0.0507(4) Uani 1 1 d . . .
C29 C 0.35554(19) 0.66873(17) 0.60514(9) 0.0482(4) Uani 1 1 d . . .
N6 N 0.9223(2) 0.92678(19) 0.57385(10) 0.0704(5) Uani 1 1 d . . .
O4 O 0.5044(2) 0.83872(18) 0.68799(8) 0.0893(6) Uani 1 1 d . . .
C43 C 0.6027(2) 0.77344(19) 0.65548(10) 0.0553(5) Uani 1 1 d . . .
O3 O 0.6947(2) 0.7135(2) 0.68349(9) 0.0944(6) Uani 1 1 d . . .
C30 C 0.3865(2) 0.5560(2) 0.65033(11) 0.0607(5) Uani 1 1 d . . .
H30 H 0.4789 0.5250 0.6484 0.073 Uiso 1 1 calc R . .
C34 C 0.2167(2) 0.71293(19) 0.60795(10) 0.0559(5) Uani 1 1 d . . .
H34 H 0.1948 0.7884 0.5779 0.067 Uiso 1 1 calc R . .
C40 C 0.2636(2) 0.7901(2) 0.40526(12) 0.0649(5) Uani 1 1 d . . .
H40 H 0.2897 0.8766 0.3932 0.078 Uiso 1 1 calc R . .
C32 C 0.1428(3) 0.5330(2) 0.70042(12) 0.0722(6) Uani 1 1 d . . .
H32 H 0.0714 0.4873 0.7321 0.087 Uiso 1 1 calc R . .
C33 C 0.1104(2) 0.6447(2) 0.65560(12) 0.0660(6) Uani 1 1 d . . .
H33 H 0.0175 0.6744 0.6572 0.079 Uiso 1 1 calc R . .
C36 C 0.3046(2) 0.5747(2) 0.46489(12) 0.0655(6) Uani 1 1 d . . .
H36 H 0.3577 0.5160 0.4932 0.079 Uiso 1 1 calc R . .
C31 C 0.2798(3) 0.4891(2) 0.69849(13) 0.0716(6) Uani 1 1 d . . .
H31 H 0.3013 0.4145 0.7294 0.086 Uiso 1 1 calc R . .
C39 C 0.1460(3) 0.7466(4) 0.38043(15) 0.0929(9) Uani 1 1 d . . .
H39 H 0.0929 0.8047 0.3517 0.112 Uiso 1 1 calc R . .
C37 C 0.1864(3) 0.5332(3) 0.43886(18) 0.0935(9) Uani 1 1 d . . .
H37 H 0.1606 0.4465 0.4494 0.112 Uiso 1 1 calc R . .
C38 C 0.1066(3) 0.6216(5) 0.39697(19) 0.1075(12) Uani 1 1 d . . .
H38 H 0.0262 0.5944 0.3804 0.129 Uiso 1 1 calc R . .
C44 C 0.5051(6) 0.8258(4) 0.76613(14) 0.1375(15) Uani 1 1 d . . .
H44A H 0.5028 0.7361 0.7874 0.206 Uiso 1 1 calc R . .
H44B H 0.4234 0.8682 0.7862 0.206 Uiso 1 1 calc R . .
H44C H 0.5895 0.8647 0.7758 0.206 Uiso 1 1 calc R . .

loop_
_atom_site_aniso_label
_atom_site_aniso_U_11
_atom_site_aniso_U_22
_atom_site_aniso_U_33
_atom_site_aniso_U_23
_atom_site_aniso_U_13
_atom_site_aniso_U_12
C41 0.0433(9) 0.0717(11) 0.0409(10) -0.0166(8) -0.0093(8) -0.0006(8)
C2 0.0479(9) 0.0476(8) 0.0348(8) -0.0097(6) -0.0077(7) 0.0000(7)
C3 0.0505(10) 0.0530(9) 0.0331(8) -0.0126(7) -0.0090(7) 0.0042(7)
C1 0.0535(10) 0.0502(9) 0.0349(8) -0.0121(7) -0.0072(7) 0.0022(7)
C6 0.0642(11) 0.0507(9) 0.0339(9) -0.0107(7) -0.0133(8) 0.0054(8)
C5 0.0622(11) 0.0521(9) 0.0372(9) -0.0099(7) -0.0154(8) 0.0074(8)
C4 0.0542(10) 0.0536(9) 0.0385(9) -0.0111(7) -0.0112(8) 0.0074(7)
C13 0.0415(9) 0.0678(11) 0.0311(8) -0.0107(7) -0.0045(7) 0.0027(7)
N2 0.0613(10) 0.0962(12) 0.0411(8) -0.0198(8) -0.0129(8) 0.0286(9)
C7 0.0572(10) 0.0543(9) 0.0323(8) -0.0092(7) -0.0014(8) 0.0030(8)
C19 0.0461(10) 0.0683(11) 0.0377(9) -0.0148(8) -0.0076(7) 0.0066(8)
C20 0.0675(12) 0.0635(11) 0.0399(9) -0.0096(8) -0.0168(9) 0.0114(9)
N1 0.0620(10) 0.1134(14) 0.0384(9) -0.0257(9) -0.0096(8) 0.0104(9)
N3 0.0780(13) 0.0928(13) 0.0582(11) -0.0092(9) -0.0277(10) 0.0200(10)
C21 0.0986(16) 0.0615(11) 0.0367(10) -0.0143(9) -0.0195(11) 0.0226(11)
O2 0.1706(19) 0.0740(10) 0.0355(8) -0.0148(7) 0.0051(10) 0.0028(11)
O1 0.1179(15) 0.1409(17) 0.0711(11) -0.0535(11) -0.0451(11) 0.0160(13)
C14 0.0596(11) 0.0728(12) 0.0461(10) -0.0089(9) -0.0108(9) 0.0143(9)
C12 0.0620(12) 0.0689(12) 0.0484(11) -0.0172(9) 0.0013(9) -0.0024(9)
C8 0.0683(12) 0.0613(11) 0.0450(10) -0.0182(8) -0.0015(9) 0.0023(9)
C18 0.0547(11) 0.0958(15) 0.0493(11) -0.0211(10) -0.0121(9) -0.0088(10)
C9 0.0928(18) 0.0674(12) 0.0622(13) -0.0269(10) 0.0076(12) 0.0074(11)
C10 0.0843(17) 0.0900(16) 0.0711(15) -0.0263(12) 0.0171(13) 0.0211(13)
C11 0.0590(13) 0.1016(17) 0.0691(14) -0.0221(13) 0.0118(11) 0.0018(11)
C15 0.0816(17) 0.117(2) 0.0578(14) -0.0006(13) -0.0168(13) 0.0404(15)
C16 0.0685(16) 0.186(4) 0.0596(15) -0.0143(18) -0.0288(13) 0.0419(19)
C17 0.0586(14) 0.170(3) 0.0662(15) -0.0334(17) -0.0230(12) -0.0085(17)
C22 0.185(16) 0.092(7) 0.030(5) -0.020(4) 0.001(6) 0.026(8)
C22' 0.25(3) 0.155(11) 0.039(4) -0.041(6) 0.006(10) -0.043(11)
C24 0.0430(9) 0.0479(8) 0.0403(9) -0.0153(7) -0.0084(7) 0.0068(7)
C26 0.0474(9) 0.0513(9) 0.0389(9) -0.0133(7) -0.0092(7) 0.0010(7)
C27 0.0491(10) 0.0537(9) 0.0386(9) -0.0155(7) -0.0117(8) 0.0012(7)
C23 0.0473(9) 0.0498(9) 0.0394(9) -0.0121(7) -0.0067(7) 0.0041(7)
N5 0.0542(9) 0.0899(11) 0.0387(8) -0.0177(7) -0.0054(7) -0.0175(8)
C28 0.0538(10) 0.0496(9) 0.0366(9) -0.0121(7) -0.0090(8) 0.0033(7)
C35 0.0420(9) 0.0687(11) 0.0440(9) -0.0260(8) -0.0036(8) 0.0024(8)
C25 0.0473(9) 0.0550(9) 0.0353(9) -0.0152(7) -0.0097(7) 0.0029(7)
N4 0.0575(10) 0.1146(14) 0.0392(9) -0.0188(9) -0.0126(8) -0.0030(9)
C42 0.0543(10) 0.0613(10) 0.0393(9) -0.0145(8) -0.0086(8) -0.0030(8)
C29 0.0503(10) 0.0563(10) 0.0402(9) -0.0167(7) -0.0028(8) 0.0012(7)
N6 0.0655(11) 0.0906(12) 0.0612(11) -0.0195(9) -0.0208(9) -0.0132(9)
O4 0.1329(15) 0.0979(12) 0.0415(8) -0.0279(8) -0.0105(9) 0.0312(11)
C43 0.0705(12) 0.0606(10) 0.0359(9) -0.0090(8) -0.0099(9) -0.0043(9)
O3 0.1051(14) 0.1308(15) 0.0479(9) -0.0078(9) -0.0278(10) 0.0299(12)
C30 0.0593(11) 0.0657(11) 0.0549(11) -0.0077(9) -0.0025(9) 0.0034(9)
C34 0.0560(11) 0.0665(11) 0.0483(10) -0.0209(9) -0.0035(9) 0.0070(8)
C40 0.0494(11) 0.0945(15) 0.0572(12) -0.0268(10) -0.0137(9) 0.0129(10)
C32 0.0728(15) 0.0886(15) 0.0525(12) -0.0165(11) 0.0119(11) -0.0207(12)
C33 0.0529(11) 0.0920(15) 0.0571(12) -0.0322(11) 0.0053(10) 0.0009(10)
C36 0.0582(12) 0.0743(13) 0.0703(13) -0.0338(10) -0.0020(10) -0.0051(10)
C31 0.0800(15) 0.0696(13) 0.0589(13) -0.0018(10) 0.0032(11) -0.0057(11)
C39 0.0526(13) 0.164(3) 0.0765(16) -0.0479(17) -0.0267(12) 0.0165(16)
C37 0.0774(17) 0.108(2) 0.108(2) -0.0615(17) 0.0005(16) -0.0274(16)
C38 0.0548(15) 0.180(3) 0.109(2) -0.078(2) -0.0164(16) -0.0177(19)
C44 0.227(5) 0.147(3) 0.0420(13) -0.0361(16) -0.009(2) 0.050(3)

loop_
_atom_type_symbol
_atom_type_description
_atom_type_scat_dispersion_real
_atom_type_scat_dispersion_imag
_atom_type_scat_source
C C 0.0033 0.0016 'International Tables Vol C Tables 4.2.6.8 and 6.1.1.4'
H H 0.0000 0.0000 'International Tables Vol C Tables 4.2.6.8 and 6.1.1.4'
N N 0.0061 0.0033 'International Tables Vol C Tables 4.2.6.8 and 6.1.1.4'
O O 0.0106 0.0060 'International Tables Vol C Tables 4.2.6.8 and 6.1.1.4'

loop_
_geom_angle_atom_site_label_1
_geom_angle_atom_site_label_2
_geom_angle_atom_site_label_3
_geom_angle
N4 C41 C25 175.91(19)
C3 C2 C1 119.88(15)
C3 C2 C13 117.80(14)
C1 C2 C13 122.26(15)
C2 C3 C4 123.32(14)
C2 C3 C19 119.13(15)
C4 C3 C19 117.52(15)
C6 C1 C2 117.29(15)
C6 C1 C7 122.07(14)
C2 C1 C7 120.54(15)
C1 C6 C5 122.71(15)
C1 C6 C21 120.91(17)
C5 C6 C21 116.27(16)
C6 C5 C4 121.02(16)
C6 C5 C20 120.96(15)
C4 C5 C20 118.02(16)
N2 C4 C3 122.03(15)
N2 C4 C5 122.23(16)
C3 C4 C5 115.74(16)
C14 C13 C18 119.64(19)
C14 C13 C2 120.54(16)
C18 C13 C2 119.79(18)
C4 N2 H2A 120.0
C4 N2 H2B 120.0
H2A N2 H2B 120.0
C12 C7 C8 118.20(17)
C12 C7 C1 122.24(16)
C8 C7 C1 119.53(17)
N1 C19 C3 177.4(2)
N3 C20 C5 177.7(2)
O1 C21 O2 125.31(19)
O1 C21 C6 122.8(2)
O2 C21 C6 111.88(19)
C21 O2 C22 122.7(16)
C21 O2 C22' 106.0(16)
C22 O2 C22' 21.8(18)
C15 C14 C13 120.5(2)
C15 C14 H14 119.7
C13 C14 H14 119.8
C7 C12 C11 120.4(2)
C7 C12 H12 119.8
C11 C12 H12 119.8
C9 C8 C7 121.0(2)
C9 C8 H8 119.5
C7 C8 H8 119.5
C17 C18 C13 119.6(3)
C17 C18 H18 120.2
C13 C18 H18 120.2
C10 C9 C8 120.3(2)
C10 C9 H9 119.9
C8 C9 H9 119.9
C9 C10 C11 119.5(2)
C9 C10 H10 120.2
C11 C10 H10 120.2
C10 C11 C12 120.5(2)
C10 C11 H11 119.7
C12 C11 H11 119.7
C16 C15 C14 119.6(3)
C16 C15 H15 120.2
C14 C15 H15 120.2
C15 C16 C17 120.5(2)
C15 C16 H16 119.7
C17 C16 H16 119.8
C16 C17 C18 120.1(3)
C16 C17 H17 120.0
C18 C17 H17 120.0
O2 C22 H22A 109.5
O2 C22 H22B 109.5
H22A C22 H22B 109.5
O2 C22 H22C 109.4
H22A C22 H22C 109.5
H22B C22 H22C 109.5
O2 C22' H22D 109.4
O2 C22' H22E 109.4
H22D C22' H22E 109.5
O2 C22' H22F 109.5
H22D C22' H22F 109.5
H22E C22' H22F 109.5
C25 C24 C23 119.68(14)
C25 C24 C35 119.46(14)
C23 C24 C35 120.85(15)
N5 C26 C27 121.91(15)
N5 C26 C25 121.89(15)
C27 C26 C25 116.20(15)
C28 C27 C26 121.17(14)
C28 C27 C42 120.58(15)
C26 C27 C42 118.24(15)
C28 C23 C24 118.02(15)
C28 C23 C29 120.91(14)
C24 C23 C29 121.05(14)
C26 N5 H5A 120.0
C26 N5 H5B 120.0
H5A N5 H5B 120.0
C27 C28 C23 122.05(15)
C27 C28 C43 116.79(15)
C23 C28 C43 121.13(15)
C36 C35 C40 119.51(18)
C36 C35 C24 121.58(18)
C40 C35 C24 118.90(17)
C24 C25 C26 122.85(14)
C24 C25 C41 120.57(14)
C26 C25 C41 116.58(15)
N6 C42 C27 178.5(2)
C30 C29 C34 119.21(18)
C30 C29 C23 119.43(17)
C34 C29 C23 121.32(17)
C43 O4 C44 115.1(2)
O3 C43 O4 125.16(18)
O3 C43 C28 123.15(19)
O4 C43 C28 111.66(17)
C29 C30 C31 120.3(2)
C29 C30 H30 119.9
C31 C30 H30 119.9
C29 C34 C33 120.20(19)
C29 C34 H34 119.9
C33 C34 H34 119.9
C39 C40 C35 119.5(3)
C39 C40 H40 120.2
C35 C40 H40 120.2
C31 C32 C33 120.3(2)
C31 C32 H32 119.9
C33 C32 H32 119.8
C32 C33 C34 120.0(2)
C32 C33 H33 120.0
C34 C33 H33 120.0
C35 C36 C37 119.9(3)
C35 C36 H36 120.1
C37 C36 H36 120.1
C32 C31 C30 120.1(2)
C32 C31 H31 120.0
C30 C31 H31 120.0
C38 C39 C40 121.3(3)
C38 C39 H39 119.4
C40 C39 H39 119.4
C38 C37 C36 119.8(3)
C38 C37 H37 120.1
C36 C37 H37 120.1
C39 C38 C37 120.0(2)
C39 C38 H38 120.0
C37 C38 H38 120.0
O4 C44 H44A 109.5
O4 C44 H44B 109.5
H44A C44 H44B 109.5
O4 C44 H44C 109.5
H44A C44 H44C 109.5
H44B C44 H44C 109.5

loop_
_geom_bond_atom_site_label_1
_geom_bond_atom_site_label_2
_geom_bond_distance
C41 N4 1.149(2)
C41 C25 1.436(2)
C2 C3 1.401(3)
C2 C1 1.415(2)
C2 C13 1.490(2)
C3 C4 1.412(2)
C3 C19 1.440(2)
C1 C6 1.393(2)
C1 C7 1.497(3)
C6 C5 1.399(3)
C6 C21 1.509(2)
C5 C4 1.417(2)
C5 C20 1.436(3)
C4 N2 1.345(2)
C13 C14 1.376(3)
C13 C18 1.385(3)
N2 H2A 0.8600
N2 H2B 0.8600
C7 C12 1.383(3)
C7 C8 1.391(3)
C19 N1 1.143(2)
C20 N3 1.147(2)
C21 O1 1.203(3)
C21 O2 1.320(3)
O2 C22 1.41(2)
O2 C22' 1.56(2)
C14 C15 1.379(3)
C14 H14 0.9300
C12 C11 1.387(3)
C12 H12 0.9300
C8 C9 1.379(3)
C8 H8 0.9300
C18 C17 1.383(4)
C18 H18 0.9300
C9 C10 1.370(4)
C9 H9 0.9300
C10 C11 1.378(4)
C10 H10 0.9300
C11 H11 0.9300
C15 C16 1.372(5)
C15 H15 0.9300
C16 C17 1.371(5)
C16 H16 0.9300
C17 H17 0.9300
C22 H22A 0.9600
C22 H22B 0.9600
C22 H22C 0.9600
C22' H22D 0.9600
C22' H22E 0.9600
C22' H22F 0.9600
C24 C25 1.400(2)
C24 C23 1.416(2)
C24 C35 1.489(2)
C26 N5 1.343(2)
C26 C27 1.414(2)
C26 C25 1.421(2)
C27 C28 1.398(2)
C27 C42 1.442(2)
C23 C28 1.398(2)
C23 C29 1.495(2)
N5 H5A 0.8600
N5 H5B 0.8600
C28 C43 1.508(2)
C35 C36 1.381(3)
C35 C40 1.394(3)
C42 N6 1.136(2)
C29 C30 1.387(3)
C29 C34 1.389(3)
O4 C43 1.307(3)
O4 C44 1.469(3)
C43 O3 1.193(2)
C30 C31 1.392(3)
C30 H30 0.9300
C34 C33 1.390(3)
C34 H34 0.9300
C40 C39 1.382(3)
C40 H40 0.9300
C32 C31 1.372(4)
C32 C33 1.379(4)
C32 H32 0.9300
C33 H33 0.9300
C36 C37 1.390(3)
C36 H36 0.9300
C31 H31 0.9300
C39 C38 1.347(5)
C39 H39 0.9300
C37 C38 1.392(5)
C37 H37 0.9300
C38 H38 0.9300
C44 H44A 0.9600
C44 H44B 0.9600
C44 H44C 0.9600

loop_
_geom_hbond_atom_site_label_D
_geom_hbond_atom_site_label_H
_geom_hbond_atom_site_label_A
_geom_hbond_distance_DH
_geom_hbond_distance_HA
_geom_hbond_distance_DA
_geom_hbond_angle_DHA
_geom_hbond_site_symmetry_A
N5 H5A N6 0.86 2.35 3.171(2) 159.5 2_776
N5 H5B N1 0.86 2.43 3.170(2) 143.8 1_654

loop_
_geom_torsion_atom_site_label_1
_geom_torsion_atom_site_label_2
_geom_torsion_atom_site_label_3
_geom_torsion_atom_site_label_4
_geom_torsion
C1 C2 C3 C4 1.7(3)
C13 C2 C3 C4 -175.70(15)
C1 C2 C3 C19 179.81(15)
C13 C2 C3 C19 2.4(2)
C3 C2 C1 C6 0.5(2)
C13 C2 C1 C6 177.74(15)
C3 C2 C1 C7 -175.84(15)
C13 C2 C1 C7 1.4(2)
C2 C1 C6 C5 -1.7(2)
C7 C1 C6 C5 174.53(16)
C2 C1 C6 C21 -177.71(17)
C7 C1 C6 C21 -1.5(3)
C1 C6 C5 C4 0.9(3)
C21 C6 C5 C4 177.04(17)
C1 C6 C5 C20 -178.48(17)
C21 C6 C5 C20 -2.3(3)
C2 C3 C4 N2 176.58(17)
C19 C3 C4 N2 -1.6(3)
C2 C3 C4 C5 -2.5(2)
C19 C3 C4 C5 179.36(16)
C6 C5 C4 N2 -177.86(18)
C20 C5 C4 N2 1.5(3)
C6 C5 C4 C3 1.2(2)
C20 C5 C4 C3 -179.42(16)
C3 C2 C13 C14 111.96(19)
C1 C2 C13 C14 -65.4(2)
C3 C2 C13 C18 -65.7(2)
C1 C2 C13 C18 116.96(19)
C6 C1 C7 C12 128.72(19)
C2 C1 C7 C12 -55.1(2)
C6 C1 C7 C8 -53.5(2)
C2 C1 C7 C8 122.69(18)
C1 C6 C21 O1 118.1(3)
C5 C6 C21 O1 -58.1(3)
C1 C6 C21 O2 -61.6(2)
C5 C6 C21 O2 122.2(2)
O1 C21 O2 C22 -14.5(11)
C6 C21 O2 C22 165.1(11)
O1 C21 O2 C22' 0.8(18)
C6 C21 O2 C22' -179.5(17)
C18 C13 C14 C15 0.4(3)
C2 C13 C14 C15 -177.31(18)
C8 C7 C12 C11 -1.8(3)
C1 C7 C12 C11 176.05(19)
C12 C7 C8 C9 1.8(3)
C1 C7 C8 C9 -176.12(18)
C14 C13 C18 C17 0.9(3)
C2 C13 C18 C17 178.61(19)
C7 C8 C9 C10 -0.2(3)
C8 C9 C10 C11 -1.4(4)
C9 C10 C11 C12 1.4(4)
C7 C12 C11 C10 0.2(3)
C13 C14 C15 C16 -1.2(3)
C14 C15 C16 C17 0.7(4)
C15 C16 C17 C18 0.6(4)
C13 C18 C17 C16 -1.4(4)
N5 C26 C27 C28 179.94(17)
C25 C26 C27 C28 0.2(3)
N5 C26 C27 C42 -0.5(3)
C25 C26 C27 C42 179.73(16)
C25 C24 C23 C28 0.4(2)
C35 C24 C23 C28 179.97(16)
C25 C24 C23 C29 -177.92(15)
C35 C24 C23 C29 1.7(2)
C26 C27 C28 C23 1.5(3)
C42 C27 C28 C23 -178.02(17)
C26 C27 C28 C43 179.63(16)
C42 C27 C28 C43 0.1(2)
C24 C23 C28 C27 -1.8(3)
C29 C23 C28 C27 176.52(15)
C24 C23 C28 C43 -179.82(16)
C29 C23 C28 C43 -1.5(3)
C25 C24 C35 C36 121.4(2)
C23 C24 C35 C36 -58.2(2)
C25 C24 C35 C40 -60.0(2)
C23 C24 C35 C40 120.38(19)
C23 C24 C25 C26 1.4(3)
C35 C24 C25 C26 -178.26(16)
C23 C24 C25 C41 -179.38(16)
C35 C24 C25 C41 1.0(3)
N5 C26 C25 C24 178.64(16)
C27 C26 C25 C24 -1.6(3)
N5 C26 C25 C41 -0.6(3)
C27 C26 C25 C41 179.09(16)
C28 C23 C29 C30 -61.3(2)
C24 C23 C29 C30 117.0(2)
C28 C23 C29 C34 120.92(19)
C24 C23 C29 C34 -60.9(2)
C44 O4 C43 O3 -5.1(4)
C44 O4 C43 C28 176.8(3)
C27 C28 C43 O3 -61.0(3)
C23 C28 C43 O3 117.1(2)
C27 C28 C43 O4 117.1(2)
C23 C28 C43 O4 -64.7(2)
C34 C29 C30 C31 -0.8(3)
C23 C29 C30 C31 -178.67(18)
C30 C29 C34 C33 0.0(3)
C23 C29 C34 C33 177.85(16)
C36 C35 C40 C39 1.2(3)
C24 C35 C40 C39 -177.37(19)
C31 C32 C33 C34 0.3(3)
C29 C34 C33 C32 0.2(3)
C40 C35 C36 C37 -0.8(3)
C24 C35 C36 C37 177.8(2)
C33 C32 C31 C30 -1.1(4)
C29 C30 C31 C32 1.3(3)
C35 C40 C39 C38 -0.3(4)
C35 C36 C37 C38 -0.5(4)
C40 C39 C38 C37 -1.1(4)
C36 C37 C38 C39 1.5(4)
